data_4024723
loop_
_publ_author_name
'Yunhui Lang'
'Fabio E. S. Souza'
'Xinshe Xu'
'Nicholas J. Taylor'
'Abdeljalil Assoud'
'Russell Rodrigo'

_publ_section_title
;
Pentacyclic Furanosteroids: The Synthesis of Potential Kinase Inhibitors
Related to Viridin and Wortmannolone
;
_journal_name_full 'Journal of Organic Chemistry'
_journal_page_first 5429
_journal_page_last 5439
_journal_paper_doi 10.1021/jo900922q
_journal_volume 74
_journal_year 2009
_chemical_formula_sum 'C43 H46 N4 O15 Os2'
_chemical_formula_weight 1239.24
_chemical_name_systematic
; 
 ? 
;
_space_group_IT_number 61
_symmetry_cell_setting orthorhombic
_symmetry_space_group_name_Hall '-P 2ac 2ab'
_symmetry_space_group_name_H-M 'P b c a'
_atom_sites_solution_hydrogens geom
_atom_sites_solution_primary direct
_atom_sites_solution_secondary difmap
_audit_creation_method SHELXL-97
_cell_angle_alpha 90.00
_cell_angle_beta 90.00
_cell_angle_gamma 90.00
_cell_formula_units_Z 8
_cell_length_a 21.5067(17)
_cell_length_b 16.3341(13)
_cell_length_c 26.994(2)
_cell_measurement_temperature 180(2)
_cell_volume 9482.9(13)
_computing_structure_refinement 'SHELXL-97 (Sheldrick, 1997)'
_computing_structure_solution 'SHELXS-97 (Sheldrick, 1990)'
_diffrn_ambient_temperature 180(2)
_diffrn_measured_fraction_theta_full 0.999
_diffrn_measured_fraction_theta_max 0.997
_diffrn_radiation_monochromator graphite
_diffrn_radiation_source 'fine-focus sealed tube'
_diffrn_radiation_type MoK\a
_diffrn_radiation_wavelength 0.71073
_diffrn_reflns_av_R_equivalents 0.1153
_diffrn_reflns_av_sigmaI/netI 0.0988
_diffrn_reflns_limit_h_max 25
_diffrn_reflns_limit_h_min -26
_diffrn_reflns_limit_k_max 19
_diffrn_reflns_limit_k_min -20
_diffrn_reflns_limit_l_max 33
_diffrn_reflns_limit_l_min -33
_diffrn_reflns_number 45839
_diffrn_reflns_theta_full 25.00
_diffrn_reflns_theta_max 26.00
_diffrn_reflns_theta_min 1.74
_exptl_absorpt_coefficient_mu 5.424
_exptl_absorpt_correction_T_max 0.897
_exptl_absorpt_correction_T_min 0.210
_exptl_absorpt_correction_type empirical
_exptl_absorpt_process_details SADABS
_exptl_crystal_colour colourless
_exptl_crystal_density_diffrn 1.736
_exptl_crystal_density_method 'not measured'
_exptl_crystal_description Plate
_exptl_crystal_F_000 4832
_exptl_crystal_size_max 0.300
_exptl_crystal_size_mid 0.250
_exptl_crystal_size_min 0.040
_refine_diff_density_max 1.708
_refine_diff_density_min -2.045
_refine_diff_density_rms 0.194
_refine_ls_extinction_method none
_refine_ls_goodness_of_fit_ref 1.289
_refine_ls_hydrogen_treatment constr
_refine_ls_matrix_type full
_refine_ls_number_parameters 502
_refine_ls_number_reflns 9301
_refine_ls_number_restraints 0
_refine_ls_restrained_S_all 1.289
_refine_ls_R_factor_all 0.1109
_refine_ls_R_factor_gt 0.0691
_refine_ls_shift/su_max 0.007
_refine_ls_shift/su_mean 0.000
_refine_ls_structure_factor_coef Fsqd
_refine_ls_weighting_details 'calc w=1/[\s^2^(Fo^2^)+(0.0250P)^2^+0.0000P] where P=(Fo^2^+2Fc^2^)/3'
_refine_ls_weighting_scheme calc
_refine_ls_wR_factor_gt 0.1116
_refine_ls_wR_factor_ref 0.1178
_reflns_number_gt 5906
_reflns_number_total 9301
_reflns_threshold_expression >2sigma(I)
_cod_data_source_file jo900922q_si_007.cif
_cod_data_source_block rr1307bm
_cod_depositor_comments
;
The following automatic conversions were performed:
'_symmetry_cell_setting' value 'Orthorhombic' changed to 'orthorhombic'
according to '/home/saulius/struct/CIF-dictionaries/cif_core.dic'
dictionary named 'cif_core.dic' version 2.4.1 from 2010-06-29.

Automatic conversion script
Id: cif_fix_enum 1527 2010-12-29 10:47:43Z saulius 
;
_cod_original_sg_symbol_H-M Pbca
_cod_database_code 4024723

loop_
_symmetry_equiv_pos_as_xyz
'x, y, z'
'-x+1/2, -y, z+1/2'
'-x, y+1/2, -z+1/2'
'x+1/2, -y+1/2, -z'
'-x, -y, -z'
'x-1/2, y, -z-1/2'
'x, -y-1/2, z-1/2'
'-x-1/2, y-1/2, z'

loop_
_atom_site_label
_atom_site_type_symbol
_atom_site_fract_x
_atom_site_fract_y
_atom_site_fract_z
_atom_site_U_iso_or_equiv
_atom_site_adp_type
_atom_site_occupancy
_atom_site_symmetry_multiplicity
_atom_site_calc_flag
_atom_site_refinement_flags
_atom_site_disorder_assembly
_atom_site_disorder_group
Os1 Os 0.570877(19) 0.16374(3) 0.549186(16) 0.03051(12) Uani 1 1 d . . .
Os2 Os 0.40321(2) 0.41370(3) 0.356594(16) 0.03281(12) Uani 1 1 d . . .
C1 C 0.4712(4) 0.2651(6) 0.5321(4) 0.026(3) Uani 1 1 d . . .
H1 H 0.4772 0.2918 0.5651 0.031 Uiso 1 1 calc R . .
C2 C 0.5216(4) 0.2978(7) 0.4963(4) 0.030(3) Uani 1 1 d . . .
H2 H 0.5212 0.3590 0.4970 0.036 Uiso 1 1 calc R . .
C3 C 0.5113(5) 0.2685(7) 0.4423(4) 0.034(3) Uani 1 1 d . . .
H3 H 0.5163 0.2077 0.4411 0.040 Uiso 1 1 calc R . .
C3A C 0.4460(5) 0.2908(7) 0.4243(4) 0.031(3) Uani 1 1 d . . .
C4 C 0.4230(5) 0.2429(7) 0.3772(4) 0.032(3) Uani 1 1 d . . .
H4 H 0.4563 0.2048 0.3655 0.038 Uiso 1 1 calc R . .
O5 O 0.3688(3) 0.1966(5) 0.3914(3) 0.0341(19) Uani 1 1 d . . .
C5A C 0.3599(5) 0.2123(7) 0.4398(3) 0.026(3) Uani 1 1 d . . .
C6 C 0.3112(5) 0.1681(8) 0.4668(4) 0.034(3) Uani 1 1 d . . .
C6A C 0.3128(4) 0.1784(7) 0.5225(4) 0.026(3) Uani 1 1 d . . .
C6B C 0.2688(5) 0.1381(7) 0.5527(4) 0.031(3) Uani 1 1 d . . .
C7 C 0.2131(5) 0.0888(9) 0.5383(4) 0.052(4) Uani 1 1 d . . .
H7X H 0.2256 0.0401 0.5189 0.062 Uiso 1 1 calc R . .
H7Y H 0.1841 0.1221 0.5182 0.062 Uiso 1 1 calc R . .
C8 C 0.1821(6) 0.0629(9) 0.5876(4) 0.052(4) Uani 1 1 d . . .
H8X H 0.1406 0.0885 0.5910 0.062 Uiso 1 1 calc R . .
H8Y H 0.1774 0.0027 0.5892 0.062 Uiso 1 1 calc R . .
C9 C 0.2252(6) 0.0927(9) 0.6273(5) 0.052(4) Uani 1 1 d . . .
C9A C 0.2736(5) 0.1424(8) 0.6034(5) 0.050(4) Uani 1 1 d . . .
C10 C 0.3197(6) 0.1875(8) 0.6257(4) 0.049(4) Uani 1 1 d . . .
H10 H 0.3229 0.1885 0.6608 0.059 Uiso 1 1 calc R . .
C11 C 0.3614(5) 0.2313(8) 0.5973(4) 0.044(3) Uani 1 1 d . . .
H11 H 0.3925 0.2639 0.6127 0.053 Uiso 1 1 calc R . .
C11A C 0.3575(5) 0.2271(7) 0.5447(4) 0.032(3) Uani 1 1 d . . .
C11B C 0.4030(5) 0.2793(7) 0.5155(4) 0.032(3) Uani 1 1 d . . .
C11C C 0.3997(5) 0.2608(7) 0.4616(4) 0.030(3) Uani 1 1 d . . .
O12 O 0.4813(3) 0.1788(4) 0.5377(2) 0.0309(18) Uani 1 1 d . . .
O13 O 0.5793(3) 0.2697(5) 0.5149(3) 0.041(2) Uani 1 1 d . . .
O14 O 0.5554(3) 0.3049(5) 0.4100(3) 0.048(2) Uani 1 1 d . . .
H14 H 0.5486 0.2974 0.3702 1.0(7) Uiso 1 1 d . . .
O15 O 0.2735(3) 0.1222(5) 0.4464(3) 0.0371(19) Uani 1 1 d . . .
O16 O 0.2213(5) 0.0770(8) 0.6707(4) 0.091(4) Uani 1 1 d . . .
C17 C 0.3884(5) 0.3729(7) 0.5254(4) 0.033(3) Uiso 1 1 d . . .
H17X H 0.4166 0.4069 0.5057 0.049 Uiso 1 1 calc R . .
H17Y H 0.3942 0.3850 0.5606 0.049 Uiso 1 1 calc R . .
H17Z H 0.3453 0.3847 0.5160 0.049 Uiso 1 1 calc R . .
O18 O 0.5847(3) 0.1034(5) 0.4984(2) 0.037(2) Uani 1 1 d . . .
O19 O 0.5690(3) 0.2030(5) 0.6082(3) 0.042(2) Uani 1 1 d . . .
N20 N 0.5633(4) 0.0445(6) 0.5894(3) 0.031(2) Uani 1 1 d . . .
C21 C 0.5482(6) -0.0261(8) 0.5592(4) 0.050(3) Uiso 1 1 d . . .
H21X H 0.5422 -0.0740 0.5805 0.075 Uiso 1 1 calc R . .
H21Y H 0.5824 -0.0368 0.5360 0.075 Uiso 1 1 calc R . .
H21Z H 0.5100 -0.0154 0.5405 0.075 Uiso 1 1 calc R . .
C22 C 0.5175(6) 0.0495(9) 0.6289(4) 0.058(4) Uani 1 1 d . . .
H22X H 0.4764 0.0596 0.6146 0.087 Uiso 1 1 calc R . .
H22Y H 0.5284 0.0944 0.6513 0.087 Uiso 1 1 calc R . .
H22Z H 0.5169 -0.0022 0.6473 0.087 Uiso 1 1 calc R . .
C23 C 0.6266(6) 0.0319(8) 0.6125(5) 0.055(4) Uani 1 1 d . . .
H23X H 0.6292 0.0637 0.6437 0.065 Uiso 1 1 calc R . .
H23Y H 0.6320 -0.0267 0.6208 0.065 Uiso 1 1 calc R . .
C24 C 0.6770(6) 0.0578(8) 0.5788(5) 0.057(4) Uani 1 1 d . . .
H24X H 0.6767 0.0222 0.5491 0.068 Uiso 1 1 calc R . .
H24Y H 0.7174 0.0505 0.5957 0.068 Uiso 1 1 calc R . .
N25 N 0.6705(4) 0.1454(5) 0.5630(3) 0.033(2) Uani 1 1 d . . .
C26 C 0.7082(5) 0.1587(9) 0.5188(4) 0.056(4) Uani 1 1 d . . .
H26X H 0.7043 0.2158 0.5081 0.084 Uiso 1 1 calc R . .
H26Y H 0.6939 0.1224 0.4922 0.084 Uiso 1 1 calc R . .
H26Z H 0.7519 0.1468 0.5263 0.084 Uiso 1 1 calc R . .
C27 C 0.6971(5) 0.2002(8) 0.6014(4) 0.047(3) Uani 1 1 d . . .
H27X H 0.7415 0.1885 0.6052 0.071 Uiso 1 1 calc R . .
H27Y H 0.6758 0.1909 0.6329 0.071 Uiso 1 1 calc R . .
H27Z H 0.6916 0.2573 0.5912 0.071 Uiso 1 1 calc R . .
O28 O 0.4458(3) 0.3785(5) 0.4169(3) 0.041(2) Uani 1 1 d . . .
O29 O 0.4068(4) 0.2967(5) 0.3391(3) 0.043(2) Uani 1 1 d . . .
O30 O 0.3294(3) 0.4114(5) 0.3812(3) 0.043(2) Uani 1 1 d . . .
O31 O 0.4699(4) 0.4392(5) 0.3252(3) 0.050(2) Uani 1 1 d . . .
N32 N 0.3974(4) 0.5456(6) 0.3736(3) 0.039(2) Uani 1 1 d . . .
C33 C 0.3734(7) 0.5584(8) 0.4259(4) 0.065(4) Uani 1 1 d . . .
H33X H 0.3740 0.6169 0.4339 0.098 Uiso 1 1 calc R . .
H33Y H 0.4000 0.5288 0.4494 0.098 Uiso 1 1 calc R . .
H33Z H 0.3307 0.5378 0.4284 0.098 Uiso 1 1 calc R . .
C34 C 0.4592(6) 0.5891(9) 0.3718(5) 0.064(4) Uani 1 1 d . . .
H34X H 0.4760 0.5863 0.3381 0.096 Uiso 1 1 calc R . .
H34Y H 0.4882 0.5629 0.3948 0.096 Uiso 1 1 calc R . .
H34Z H 0.4535 0.6466 0.3813 0.096 Uiso 1 1 calc R . .
C35 C 0.3522(7) 0.5796(10) 0.3385(5) 0.068(4) Uani 1 1 d . . .
H35X H 0.3572 0.6398 0.3370 0.082 Uiso 1 1 calc R . .
H35Y H 0.3096 0.5677 0.3503 0.082 Uiso 1 1 calc R . .
C36 C 0.3609(8) 0.5442(10) 0.2875(5) 0.079(5) Uani 1 1 d . . .
H36X H 0.4018 0.5613 0.2744 0.094 Uiso 1 1 calc R . .
H36Y H 0.3284 0.5663 0.2652 0.094 Uiso 1 1 calc R . .
N37 N 0.3573(6) 0.4515(7) 0.2875(4) 0.060(4) Uani 1 1 d . . .
C38 C 0.3909(8) 0.4219(10) 0.2435(4) 0.089(6) Uani 1 1 d . . .
H38X H 0.3710 0.4434 0.2135 0.134 Uiso 1 1 calc R . .
H38Y H 0.3899 0.3619 0.2428 0.134 Uiso 1 1 calc R . .
H38Z H 0.4342 0.4406 0.2449 0.134 Uiso 1 1 calc R . .
C39 C 0.2916(7) 0.4232(10) 0.2853(5) 0.090(6) Uani 1 1 d . . .
H39X H 0.2690 0.4438 0.3142 0.135 Uiso 1 1 calc R . .
H39Y H 0.2906 0.3632 0.2852 0.135 Uiso 1 1 calc R . .
H39Z H 0.2721 0.4438 0.2550 0.135 Uiso 1 1 calc R . .
O40 O 0.7061(6) 0.0554(9) 0.4060(5) 0.129(5) Uiso 1 1 d . . .
C41 C 0.6420(7) 0.0356(10) 0.3911(5) 0.069(4) Uiso 1 1 d . . .
C42 C 0.7283(8) 0.1312(11) 0.3827(6) 0.081(5) Uiso 1 1 d . . .
C43 C 0.6142(9) 0.1145(14) 0.3630(7) 0.118(7) Uiso 1 1 d . . .
C44 C 0.6688(13) 0.1712(19) 0.3712(9) 0.179(11) Uiso 1 1 d . . .
O45 O 0.1496(11) 0.1948(16) 0.7516(8) 0.232(10) Uiso 1 1 d . . .
C46 C 0.1234(13) 0.2633(19) 0.7638(9) 0.159(10) Uiso 1 1 d . . .
C47 C 0.048(2) 0.271(3) 0.7370(15) 0.27(2) Uiso 1 1 d . . .
C48 C 0.0473(15) 0.206(2) 0.7530(12) 0.189(13) Uiso 1 1 d . . .
C49 C 0.0879(17) 0.167(2) 0.7159(12) 0.232(15) Uiso 1 1 d . . .
O50 O 0.3537(13) 0.1921(17) 0.2258(9) 0.263(11) Uiso 1 1 d . . .
C51 C 0.4087(15) 0.091(2) 0.2603(12) 0.212(13) Uiso 1 1 d . . .
C52 C 0.3379(18) 0.084(3) 0.2686(11) 0.235(15) Uiso 1 1 d . . .
C53 C 0.3044(17) 0.169(3) 0.2624(12) 0.241(16) Uiso 1 1 d . . .
C54 C 0.4004(16) 0.130(2) 0.2072(12) 0.215(14) Uiso 1 1 d . . .

loop_
_atom_site_aniso_label
_atom_site_aniso_U_11
_atom_site_aniso_U_22
_atom_site_aniso_U_33
_atom_site_aniso_U_23
_atom_site_aniso_U_13
_atom_site_aniso_U_12
Os1 0.0231(2) 0.0262(2) 0.0422(2) -0.0001(3) -0.0061(2) 0.0008(2)
Os2 0.0317(2) 0.0330(3) 0.0338(2) 0.0017(3) -0.0019(2) -0.0056(2)
C1 0.031(6) 0.014(6) 0.032(6) -0.010(5) -0.011(4) 0.004(5)
C2 0.026(6) 0.026(7) 0.039(7) -0.004(5) -0.007(5) 0.001(5)
C3 0.035(6) 0.027(7) 0.039(7) -0.011(6) -0.002(5) 0.000(5)
C3A 0.038(7) 0.020(7) 0.036(6) -0.001(6) -0.006(5) -0.004(5)
C4 0.028(6) 0.030(7) 0.037(6) 0.008(6) -0.004(5) 0.013(6)
O5 0.031(4) 0.035(5) 0.036(4) 0.004(4) -0.006(3) -0.010(4)
C5A 0.028(6) 0.026(7) 0.022(6) -0.003(5) -0.007(4) 0.007(5)
C6 0.033(6) 0.033(7) 0.036(6) 0.003(6) -0.008(5) 0.008(6)
C6A 0.024(5) 0.021(7) 0.033(6) -0.002(5) -0.003(4) 0.007(5)
C6B 0.024(5) 0.024(6) 0.045(7) -0.004(6) -0.015(5) -0.006(5)
C7 0.040(7) 0.057(9) 0.059(8) 0.014(8) -0.006(6) -0.009(7)
C8 0.046(8) 0.067(11) 0.044(7) -0.004(7) 0.004(6) -0.008(8)
C9 0.055(8) 0.051(9) 0.050(8) -0.008(8) 0.001(6) -0.016(8)
C9A 0.034(7) 0.053(10) 0.062(9) -0.008(8) -0.008(6) -0.004(7)
C10 0.062(9) 0.055(10) 0.030(7) -0.001(6) 0.000(6) 0.005(8)
C11 0.035(7) 0.052(9) 0.046(8) -0.002(7) -0.011(6) 0.001(7)
C11A 0.029(6) 0.028(7) 0.038(7) 0.001(6) -0.005(5) 0.001(5)
C11B 0.030(6) 0.025(7) 0.042(6) -0.011(6) -0.004(5) 0.007(6)
C11C 0.020(5) 0.018(6) 0.053(7) 0.003(5) 0.000(5) 0.002(5)
O12 0.028(4) 0.018(4) 0.047(5) 0.002(4) -0.003(3) 0.000(3)
O13 0.016(4) 0.033(5) 0.073(5) 0.009(4) -0.012(3) 0.000(4)
O14 0.029(5) 0.050(6) 0.065(5) 0.014(5) 0.007(4) -0.003(4)
O15 0.045(5) 0.030(5) 0.036(4) 0.000(4) -0.006(4) -0.011(4)
O16 0.085(8) 0.124(11) 0.065(7) -0.002(8) 0.006(6) -0.036(8)
O18 0.019(4) 0.050(6) 0.043(4) 0.010(4) -0.001(3) -0.002(4)
O19 0.022(4) 0.042(5) 0.062(5) 0.008(4) -0.006(4) -0.002(4)
N20 0.024(5) 0.027(6) 0.044(5) 0.004(5) -0.010(4) 0.002(4)
C22 0.049(8) 0.054(10) 0.071(9) 0.030(8) 0.003(7) -0.008(7)
C23 0.052(8) 0.045(9) 0.067(9) 0.014(8) -0.018(7) -0.009(7)
C24 0.032(7) 0.036(8) 0.103(11) 0.008(8) -0.018(7) 0.005(6)
N25 0.031(5) 0.018(6) 0.050(6) 0.000(5) -0.009(4) 0.000(4)
C26 0.042(7) 0.050(9) 0.075(9) -0.011(9) 0.018(7) -0.003(7)
C27 0.034(7) 0.037(8) 0.071(9) 0.008(7) -0.017(6) -0.001(6)
O28 0.044(5) 0.028(5) 0.051(5) -0.004(4) -0.017(4) -0.001(4)
O29 0.072(6) 0.017(4) 0.039(4) 0.007(4) -0.005(4) -0.011(4)
O30 0.033(4) 0.040(5) 0.055(5) 0.004(5) 0.000(4) -0.012(4)
O31 0.050(5) 0.043(6) 0.057(5) -0.015(5) 0.013(4) -0.011(4)
N32 0.030(5) 0.045(7) 0.041(5) 0.003(5) -0.004(4) 0.006(5)
C33 0.095(11) 0.046(10) 0.055(8) -0.013(7) 0.011(8) 0.036(9)
C34 0.061(9) 0.039(8) 0.091(10) -0.009(9) -0.007(8) -0.017(8)
C35 0.076(10) 0.052(10) 0.077(10) 0.011(9) -0.022(8) 0.011(9)
C36 0.101(13) 0.073(13) 0.062(10) 0.014(10) -0.033(9) -0.019(11)
N37 0.094(9) 0.044(7) 0.043(7) 0.022(6) -0.028(6) -0.038(7)
C38 0.174(17) 0.055(11) 0.039(8) -0.004(8) 0.007(10) -0.003(12)
C39 0.092(12) 0.072(12) 0.106(12) 0.018(11) -0.075(10) -0.009(11)

loop_
_atom_type_symbol
_atom_type_description
_atom_type_scat_dispersion_real
_atom_type_scat_dispersion_imag
_atom_type_scat_source
C C 0.0033 0.0016 'International Tables Vol C Tables 4.2.6.8 and 6.1.1.4'
H H 0.0000 0.0000 'International Tables Vol C Tables 4.2.6.8 and 6.1.1.4'
N N 0.0061 0.0033 'International Tables Vol C Tables 4.2.6.8 and 6.1.1.4'
O O 0.0106 0.0060 'International Tables Vol C Tables 4.2.6.8 and 6.1.1.4'
Os Os -1.2165 7.6030 'International Tables Vol C Tables 4.2.6.8 and 6.1.1.4'

loop_
_geom_angle_atom_site_label_1
_geom_angle_atom_site_label_2
_geom_angle_atom_site_label_3
_geom_angle
_geom_angle_site_symmetry_1
_geom_angle_site_symmetry_3
_geom_angle_publ_flag
O18 Os1 O19 163.8(4) . . ?
O18 Os1 O12 96.7(3) . . ?
O19 Os1 O12 94.3(3) . . ?
O18 Os1 O13 96.5(3) . . ?
O19 Os1 O13 96.3(4) . . ?
O12 Os1 O13 84.6(3) . . ?
O18 Os1 N25 83.6(3) . . ?
O19 Os1 N25 85.2(3) . . ?
O12 Os1 N25 179.0(3) . . ?
O13 Os1 N25 96.3(3) . . ?
O18 Os1 N20 84.3(3) . . ?
O19 Os1 N20 82.7(3) . . ?
O12 Os1 N20 96.5(3) . . ?
O13 Os1 N20 178.5(3) . . ?
N25 Os1 N20 82.5(3) . . ?
O31 Os2 O30 165.1(4) . . ?
O31 Os2 O28 95.2(4) . . ?
O30 Os2 O28 96.0(3) . . ?
O31 Os2 O29 94.8(4) . . ?
O30 Os2 O29 96.1(4) . . ?
O28 Os2 O29 84.0(3) . . ?
O31 Os2 N37 83.6(4) . . ?
O30 Os2 N37 85.4(4) . . ?
O28 Os2 N37 178.4(4) . . ?
O29 Os2 N37 94.9(4) . . ?
O31 Os2 N32 85.1(4) . . ?
O30 Os2 N32 83.6(4) . . ?
O28 Os2 N32 98.1(3) . . ?
O29 Os2 N32 177.9(3) . . ?
N37 Os2 N32 83.0(4) . . ?
O12 C1 C11B 108.7(8) . . ?
O12 C1 C2 107.5(8) . . ?
C11B C1 C2 115.5(8) . . ?
O13 C2 C3 111.0(8) . . ?
O13 C2 C1 106.3(8) . . ?
C3 C2 C1 112.3(8) . . ?
O14 C3 C3A 108.6(9) . . ?
O14 C3 C2 110.7(9) . . ?
C3A C3 C2 110.9(8) . . ?
O28 C3A C11C 114.5(9) . . ?
O28 C3A C3 106.3(9) . . ?
C11C C3A C3 108.6(9) . . ?
O28 C3A C4 112.4(8) . . ?
C11C C3A C4 99.9(8) . . ?
C3 C3A C4 115.3(9) . . ?
O29 C4 O5 108.9(8) . . ?
O29 C4 C3A 111.1(9) . . ?
O5 C4 C3A 107.5(8) . . ?
C5A O5 C4 105.8(8) . . ?
C11C C5A O5 117.4(10) . . ?
C11C C5A C6 122.8(10) . . ?
O5 C5A C6 119.4(9) . . ?
O15 C6 C5A 123.1(9) . . ?
O15 C6 C6A 121.7(10) . . ?
C5A C6 C6A 115.1(10) . . ?
C11A C6A C6B 118.8(9) . . ?
C11A C6A C6 120.6(10) . . ?
C6B C6A C6 120.5(10) . . ?
C9A C6B C6A 120.2(10) . . ?
C9A C6B C7 110.3(10) . . ?
C6A C6B C7 129.6(10) . . ?
C6B C7 C8 105.6(9) . . ?
C9 C8 C7 105.1(10) . . ?
O16 C9 C9A 126.5(12) . . ?
O16 C9 C8 125.9(13) . . ?
C9A C9 C8 107.6(11) . . ?
C6B C9A C10 121.2(12) . . ?
C6B C9A C9 110.9(11) . . ?
C10 C9A C9 127.9(12) . . ?
C11 C10 C9A 120.2(11) . . ?
C10 C11 C11A 119.3(11) . . ?
C6A C11A C11 120.0(10) . . ?
C6A C11A C11B 123.1(10) . . ?
C11 C11A C11B 116.9(10) . . ?
C11C C11B C11A 111.3(9) . . ?
C11C C11B C1 107.3(8) . . ?
C11A C11B C1 112.1(9) . . ?
C11C C11B C17 110.6(9) . . ?
C11A C11B C17 109.0(8) . . ?
C1 C11B C17 106.4(9) . . ?
C5A C11C C11B 126.5(10) . . ?
C5A C11C C3A 109.3(9) . . ?
C11B C11C C3A 124.0(9) . . ?
C1 O12 Os1 106.7(6) . . ?
C2 O13 Os1 111.8(6) . . ?
C21 N20 C22 107.8(10) . . ?
C21 N20 C23 109.0(9) . . ?
C22 N20 C23 108.4(9) . . ?
C21 N20 Os1 115.9(7) . . ?
C22 N20 Os1 110.9(7) . . ?
C23 N20 Os1 104.7(7) . . ?
C24 C23 N20 111.6(10) . . ?
C23 C24 N25 112.4(11) . . ?
C26 N25 C27 105.4(9) . . ?
C26 N25 C24 108.9(10) . . ?
C27 N25 C24 109.9(9) . . ?
C26 N25 Os1 112.6(7) . . ?
C27 N25 Os1 114.4(7) . . ?
C24 N25 Os1 105.6(7) . . ?
C3A O28 Os2 114.0(6) . . ?
C4 O29 Os2 116.3(6) . . ?
C35 N32 C34 112.5(10) . . ?
C35 N32 C33 108.9(10) . . ?
C34 N32 C33 105.4(9) . . ?
C35 N32 Os2 105.9(8) . . ?
C34 N32 Os2 113.8(7) . . ?
C33 N32 Os2 110.4(7) . . ?
N32 C35 C36 111.3(12) . . ?
C35 C36 N37 112.2(12) . . ?
C38 N37 C39 109.4(11) . . ?
C38 N37 C36 107.6(11) . . ?
C39 N37 C36 111.1(13) . . ?
C38 N37 Os2 111.8(9) . . ?
C39 N37 Os2 111.9(8) . . ?
C36 N37 Os2 104.9(8) . . ?
C42 O40 C41 111.8(13) . . ?
O40 C41 C43 107.5(14) . . ?
O40 C42 C44 100.5(16) . . ?
C44 C43 C41 97.7(17) . . ?
C42 C44 C43 116(2) . . ?
C46 O45 C49 92(2) . . ?
O45 C46 C47 111(3) . . ?
O45 C46 C48 85(2) . . ?
C47 C46 C48 36.4(16) . . ?
C48 C47 C46 78(3) . . ?
C48 C47 C49 47(3) . . ?
C46 C47 C49 70(2) . . ?
C47 C48 C49 98(4) . . ?
C47 C48 C46 65(3) . . ?
C49 C48 C46 79(2) . . ?
C48 C49 O45 88(2) . . ?
C48 C49 C47 35.3(19) . . ?
O45 C49 C47 87(2) . . ?
C53 O50 C54 121(3) . . ?
C52 C51 C54 93(3) . . ?
C51 C52 C53 112(3) . . ?
O50 C53 C52 88(3) . . ?
O50 C54 C51 93(2) . . ?

loop_
_geom_bond_atom_site_label_1
_geom_bond_atom_site_label_2
_geom_bond_distance
_geom_bond_site_symmetry_2
_geom_bond_publ_flag
Os1 O18 1.714(7) . ?
Os1 O19 1.716(8) . ?
Os1 O12 1.967(6) . ?
Os1 O13 1.971(8) . ?
Os1 N25 2.195(8) . ?
Os1 N20 2.236(9) . ?
Os2 O31 1.718(7) . ?
Os2 O30 1.721(7) . ?
Os2 O28 1.956(7) . ?
Os2 O29 1.971(8) . ?
Os2 N37 2.200(10) . ?
Os2 N32 2.206(10) . ?
C1 O12 1.434(12) . ?
C1 C11B 1.551(14) . ?
C1 C2 1.548(14) . ?
C2 O13 1.414(11) . ?
C2 C3 1.550(13) . ?
C3 O14 1.419(12) . ?
C3 C3A 1.531(14) . ?
C3A O28 1.446(13) . ?
C3A C11C 1.498(14) . ?
C3A C4 1.574(14) . ?
C4 O29 1.397(11) . ?
C4 O5 1.441(12) . ?
O5 C5A 1.346(11) . ?
C5A C11C 1.308(14) . ?
C5A C6 1.466(15) . ?
C6 O15 1.234(12) . ?
C6 C6A 1.512(13) . ?
C6A C11A 1.384(14) . ?
C6A C6B 1.413(14) . ?
C6B C9A 1.372(15) . ?
C6B C7 1.496(14) . ?
C7 C8 1.545(15) . ?
C8 C9 1.498(15) . ?
C9 O16 1.201(14) . ?
C9 C9A 1.470(17) . ?
C9A C10 1.376(16) . ?
C10 C11 1.380(16) . ?
C11 C11A 1.426(14) . ?
C11A C11B 1.518(15) . ?
C11B C11C 1.486(14) . ?
C11B C17 1.584(15) . ?
N20 C21 1.450(14) . ?
N20 C22 1.452(13) . ?
N20 C23 1.511(13) . ?
C23 C24 1.476(16) . ?
C24 N25 1.500(15) . ?
N25 C26 1.460(13) . ?
N25 C27 1.484(13) . ?
N32 C35 1.467(14) . ?
N32 C34 1.508(14) . ?
N32 C33 1.518(13) . ?
C35 C36 1.506(17) . ?
C36 N37 1.516(18) . ?
N37 C38 1.472(16) . ?
N37 C39 1.486(16) . ?
O40 C42 1.469(19) . ?
O40 C41 1.471(17) . ?
C41 C43 1.61(2) . ?
C42 C44 1.47(3) . ?
C43 C44 1.51(3) . ?
O45 C46 1.30(3) . ?
O45 C49 1.70(3) . ?
C46 C47 1.77(4) . ?
C46 C48 1.91(4) . ?
C47 C48 1.16(5) . ?
C47 C49 1.99(5) . ?
C48 C49 1.47(4) . ?
O50 C53 1.50(4) . ?
O50 C54 1.51(3) . ?
C51 C52 1.54(4) . ?
C51 C54 1.58(4) . ?
C52 C53 1.57(5) . ?
